data_2217286
loop_
_publ_author_name
'Ai-Xi Hu'
'Gao Cao'
'Ying-Qi Ma'

_publ_section_title (<i>E</i>)-2-[4-<i>tert</i>-Butyl-5-(2,4,5-trimethoxybenzyl)thiazol-2-yliminomethyl]phenol
_journal_coeditor_code SG2213
_journal_issue 1
_journal_name_full 'Acta Crystallographica Section E'
_journal_page_first o191
_journal_page_last o191
_journal_paper_doi 10.1107/S1600536807063921
_journal_volume 64
_journal_year 2008
_chemical_formula_iupac 'C24 H28 N2 O4 S'
_chemical_formula_moiety 'C24 H28 N2 O4 S'
_chemical_formula_sum 'C24 H28 N2 O4 S'
_chemical_formula_weight 440.54
_chemical_name_systematic
;
(<i>E</i>)-2-[4-<i>tert</i>-Butyl-5-(2,4,5-trimethoxybenzyl)thiazol-2-
yliminomethyl]phenol
;
_space_group_IT_number 2
_symmetry_cell_setting triclinic
_symmetry_space_group_name_Hall '-P 1'
_symmetry_space_group_name_H-M 'P -1'
_atom_sites_solution_hydrogens geom
_atom_sites_solution_primary direct
_atom_sites_solution_secondary difmap
_audit_creation_method SHELXL-97
_cell_angle_alpha 64.9330(10)
_cell_angle_beta 72.3830(10)
_cell_angle_gamma 83.2020(10)
_cell_formula_units_Z 2
_cell_length_a 10.9137(6)
_cell_length_b 11.0904(6)
_cell_length_c 11.1260(6)
_cell_measurement_reflns_used 4266
_cell_measurement_temperature 293(2)
_cell_measurement_theta_max 26.89
_cell_measurement_theta_min 2.25
_cell_volume 1162.54(11)
_computing_cell_refinement 'SAINT-PLUS (Bruker, 2003)'
_computing_data_collection 'SMART (Bruker, 2001)'
_computing_data_reduction 'SAINT-PLUS (Bruker, 2003)'
_computing_molecular_graphics 'SHELXTL (Bruker, 2005)'
_computing_publication_material 'SHELXTL (Bruker, 2005)'
_computing_structure_refinement 'SHELXL97 (Sheldrick, 1997)'
_computing_structure_solution 'SHELXS97 (Sheldrick, 1997)'
_diffrn_ambient_temperature 293(2)
_diffrn_measured_fraction_theta_full 0.989
_diffrn_measured_fraction_theta_max 0.989
_diffrn_measurement_device_type 'Bruker SMART 1K CCD diffractometer'
_diffrn_measurement_method '\w scans'
_diffrn_radiation_monochromator graphite
_diffrn_radiation_source 'fine-focus sealed tube'
_diffrn_radiation_type MoK\a
_diffrn_radiation_wavelength 0.71073
_diffrn_reflns_av_R_equivalents 0.0194
_diffrn_reflns_av_sigmaI/netI 0.0296
_diffrn_reflns_limit_h_max 13
_diffrn_reflns_limit_h_min -13
_diffrn_reflns_limit_k_max 13
_diffrn_reflns_limit_k_min -13
_diffrn_reflns_limit_l_max 13
_diffrn_reflns_limit_l_min -13
_diffrn_reflns_number 9103
_diffrn_reflns_theta_full 26.00
_diffrn_reflns_theta_max 26.00
_diffrn_reflns_theta_min 1.96
_diffrn_standards_number 0
_exptl_absorpt_coefficient_mu 0.171
_exptl_absorpt_correction_T_max 0.9316
_exptl_absorpt_correction_T_min 0.9224
_exptl_absorpt_correction_type multi-scan
_exptl_absorpt_process_details '(SADABS; Sheldrick, 2004)'
_exptl_crystal_colour yellow
_exptl_crystal_density_diffrn 1.259
_exptl_crystal_density_method 'not measured'
_exptl_crystal_description block
_exptl_crystal_F_000 468
_exptl_crystal_size_max 0.48
_exptl_crystal_size_mid 0.44
_exptl_crystal_size_min 0.42
_refine_diff_density_max 0.239
_refine_diff_density_min -0.161
_refine_ls_extinction_method none
_refine_ls_goodness_of_fit_ref 1.049
_refine_ls_hydrogen_treatment constr
_refine_ls_matrix_type full
_refine_ls_number_parameters 287
_refine_ls_number_reflns 4524
_refine_ls_number_restraints 24
_refine_ls_restrained_S_all 1.061
_refine_ls_R_factor_all 0.0614
_refine_ls_R_factor_gt 0.0448
_refine_ls_shift/su_max 0.000
_refine_ls_shift/su_mean 0.000
_refine_ls_structure_factor_coef Fsqd
_refine_ls_weighting_details 'calc w=1/[\s^2^(Fo^2^)+(0.0538P)^2^+0.4082P] where P=(Fo^2^+2Fc^2^)/3'
_refine_ls_weighting_scheme calc
_refine_ls_wR_factor_gt 0.1167
_refine_ls_wR_factor_ref 0.1305
_reflns_number_gt 3450
_reflns_number_total 4524
_reflns_threshold_expression >2sigma(I)
_cod_data_source_file sg2213.cif
_cod_data_source_block I
_cod_depositor_comments
;
The following automatic conversions were performed:
'_symmetry_cell_setting' value 'Triclinic' changed to 'triclinic'
according to '/home/saulius/struct/CIF-dictionaries/cif_core.dic'
dictionary named 'cif_core.dic' version 2.4.1 from 2010-06-29.

Automatic conversion script
Id: cif_fix_enum 1527 2010-12-29 10:47:43Z saulius 

The following automatic conversions were performed:

'_symmetry_cell_setting' value 'Triclinic' changed to 'triclinic'
according to /home/saulius/struct/CIF-dictionaries/cif_core.dic
dictionary named 'cif_core.dic' version 2.4.1 from 2010-06-29.

Automatic conversion script
Id: cif_fix_values 1715 2011-07-08 13:25:40Z adriana 
;
_cod_original_sg_symbol_H-M P-1
_cod_database_code 2217286
_cod_database_fobs_code 2217286

loop_
_symmetry_equiv_pos_as_xyz
'x, y, z'
'-x, -y, -z'

loop_
_atom_site_type_symbol
_atom_site_label
_atom_site_fract_x
_atom_site_fract_y
_atom_site_fract_z
_atom_site_U_iso_or_equiv
_atom_site_adp_type
_atom_site_calc_flag
_atom_site_refinement_flags
_atom_site_occupancy
S S1 0.63017(5) 0.60302(5) 0.32907(5) 0.05115(17) Uani d . 1
C C1 0.52224(18) 0.72677(19) 0.33490(19) 0.0465(4) Uani d . 1
C C2 0.59138(19) 0.6896(2) 0.5140(2) 0.0488(5) Uani d . 1
C C3 0.66530(17) 0.59963(19) 0.47095(18) 0.0445(4) Uani d . 1
C C4 0.39884(19) 0.8906(2) 0.2148(2) 0.0511(5) Uani d . 1
H H4 0.3968 0.9315 0.2731 0.061 Uiso calc R 1
C C5 0.33379(19) 0.9527(2) 0.1080(2) 0.0502(5) Uani d . 1
C C6 0.3394(2) 0.9001(2) 0.0126(2) 0.0556(5) Uani d . 1
C C7 0.2783(2) 0.9653(3) -0.0905(2) 0.0715(7) Uani d . 1
H H7 0.2832 0.9316 -0.1554 0.086 Uiso calc R 1
C C8 0.2110(2) 1.0789(3) -0.0969(3) 0.0781(7) Uani d . 1
H H8 0.1704 1.1215 -0.1663 0.094 Uiso calc R 1
C C9 0.2023(3) 1.1309(3) -0.0031(3) 0.0786(7) Uani d . 1
H H9 0.1552 1.2075 -0.0077 0.094 Uiso calc R 1
C C10 0.2638(2) 1.0689(2) 0.0975(3) 0.0677(6) Uani d . 1
H H10 0.2589 1.1050 0.1605 0.081 Uiso calc R 1
C C11 0.5924(3) 0.7197(3) 0.6354(2) 0.0701(6) Uani d U 1
C C12 0.4742(4) 0.7988(4) 0.6703(3) 0.1338(15) Uani d U 1
H H12A 0.4741 0.8808 0.5914 0.201 Uiso calc R 1
H H12B 0.4755 0.8177 0.7465 0.201 Uiso calc R 1
H H12C 0.3983 0.7479 0.6951 0.201 Uiso calc R 1
C C13 0.7146(4) 0.7995(4) 0.5940(4) 0.1271(13) Uani d U 1
H H13A 0.7884 0.7490 0.5703 0.191 Uiso calc R 1
H H13B 0.7181 0.8176 0.6700 0.191 Uiso calc R 1
H H13C 0.7140 0.8819 0.5157 0.191 Uiso calc R 1
C C14 0.5886(3) 0.5915(3) 0.7651(2) 0.0854(8) Uani d U 1
H H14A 0.5159 0.5380 0.7854 0.128 Uiso calc R 1
H H14B 0.5814 0.6133 0.8417 0.128 Uiso calc R 1
H H14C 0.6662 0.5427 0.7495 0.128 Uiso calc R 1
C C15 0.76608(18) 0.5036(2) 0.5243(2) 0.0509(5) Uani d . 1
H H15A 0.8073 0.5396 0.5681 0.061 Uiso calc R 1
H H15B 0.7246 0.4202 0.5939 0.061 Uiso calc R 1
C C16 0.86707(18) 0.4771(2) 0.4116(2) 0.0496(5) Uani d . 1
C C17 0.95846(18) 0.5741(2) 0.3172(2) 0.0519(5) Uani d . 1
C C18 1.0483(2) 0.5553(3) 0.2080(2) 0.0637(6) Uani d . 1
H H18 1.1078 0.6221 0.1439 0.076 Uiso calc R 1
C C19 1.0488(2) 0.4373(3) 0.1951(3) 0.0732(7) Uani d . 1
C C20 0.9608(3) 0.3373(3) 0.2909(3) 0.0752(7) Uani d . 1
C C21 0.8698(2) 0.3587(2) 0.3973(2) 0.0625(6) Uani d . 1
H H21 0.8094 0.2924 0.4603 0.075 Uiso calc R 1
C C22 1.0551(2) 0.7806(2) 0.2629(3) 0.0811(8) Uani d . 1
H H22A 1.1336 0.7361 0.2775 0.122 Uiso calc R 1
H H22B 1.0411 0.8510 0.2941 0.122 Uiso calc R 1
H H22C 1.0608 0.8173 0.1662 0.122 Uiso calc R 1
C C23 1.2105(3) 0.5148(4) -0.0208(3) 0.1211(13) Uani d . 1
H H23A 1.1569 0.5858 -0.0623 0.182 Uiso calc R 1
H H23B 1.2617 0.4832 -0.0883 0.182 Uiso calc R 1
H H23C 1.2658 0.5469 0.0121 0.182 Uiso calc R 1
C C24 0.8942(5) 0.1181(4) 0.3630(6) 0.1547(19) Uani d . 1
H H24A 0.9150 0.0846 0.4494 0.232 Uiso calc R 1
H H24B 0.9070 0.0496 0.3294 0.232 Uiso calc R 1
H H24C 0.8061 0.1453 0.3764 0.232 Uiso calc R 1
N N1 0.51002(16) 0.76202(17) 0.43512(16) 0.0512(4) Uani d . 1
N N2 0.45913(15) 0.78106(17) 0.23124(16) 0.0501(4) Uani d . 1
O O1 0.40160(19) 0.78624(19) 0.01767(18) 0.0806(5) Uani d . 1
H H1 0.4365 0.7590 0.0800 0.121 Uiso calc R 1
O O2 0.95144(14) 0.68869(15) 0.33783(16) 0.0659(4) Uani d . 1
O O3 1.1324(2) 0.4094(3) 0.0912(2) 0.1084(7) Uani d . 1
O O4 0.9706(3) 0.2228(3) 0.2707(3) 0.1280(9) Uani d . 1

loop_
_atom_site_aniso_label
_atom_site_aniso_U_11
_atom_site_aniso_U_22
_atom_site_aniso_U_33
_atom_site_aniso_U_12
_atom_site_aniso_U_13
_atom_site_aniso_U_23
S1 0.0522(3) 0.0601(3) 0.0439(3) 0.0063(2) -0.0152(2) -0.0243(2)
C1 0.0443(10) 0.0521(11) 0.0390(10) -0.0018(8) -0.0105(8) -0.0152(8)
C2 0.0509(11) 0.0518(11) 0.0431(10) 0.0017(9) -0.0144(9) -0.0184(9)
C3 0.0404(9) 0.0503(10) 0.0389(9) -0.0028(8) -0.0095(8) -0.0150(8)
C4 0.0526(11) 0.0547(12) 0.0458(11) -0.0039(9) -0.0146(9) -0.0187(9)
C5 0.0462(10) 0.0526(11) 0.0457(10) -0.0030(9) -0.0130(8) -0.0135(9)
C6 0.0506(11) 0.0651(13) 0.0473(11) 0.0059(10) -0.0158(9) -0.0195(10)
C7 0.0700(15) 0.0908(18) 0.0557(13) 0.0123(13) -0.0288(12) -0.0274(13)
C8 0.0658(15) 0.0885(19) 0.0678(15) 0.0092(14) -0.0341(13) -0.0122(14)
C9 0.0777(17) 0.0661(15) 0.0836(18) 0.0169(13) -0.0337(14) -0.0194(14)
C10 0.0745(15) 0.0587(13) 0.0707(15) 0.0070(11) -0.0277(12) -0.0240(12)
C11 0.0889(17) 0.0793(16) 0.0610(14) 0.0212(13) -0.0340(12) -0.0425(12)
C12 0.185(3) 0.166(3) 0.097(2) 0.108(3) -0.078(2) -0.098(2)
C13 0.174(3) 0.130(3) 0.116(3) -0.041(3) -0.054(3) -0.067(2)
C14 0.100(2) 0.112(2) 0.0506(13) 0.0261(16) -0.0310(13) -0.0392(14)
C15 0.0459(10) 0.0548(11) 0.0438(10) 0.0023(9) -0.0125(8) -0.0130(9)
C16 0.0422(10) 0.0548(11) 0.0469(11) 0.0054(9) -0.0157(8) -0.0153(9)
C17 0.0420(10) 0.0581(12) 0.0516(11) 0.0053(9) -0.0159(9) -0.0181(10)
C18 0.0456(11) 0.0832(16) 0.0547(13) 0.0020(11) -0.0095(10) -0.0245(12)
C19 0.0590(14) 0.104(2) 0.0664(15) 0.0146(14) -0.0160(12) -0.0484(15)
C20 0.0733(16) 0.0789(17) 0.0897(18) 0.0105(13) -0.0240(14) -0.0513(15)
C21 0.0590(13) 0.0573(13) 0.0682(14) 0.0010(10) -0.0163(11) -0.0241(11)
C22 0.0606(14) 0.0619(15) 0.099(2) -0.0083(12) -0.0180(14) -0.0138(14)
C23 0.084(2) 0.209(4) 0.074(2) 0.005(2) 0.0011(17) -0.077(3)
C24 0.153(4) 0.088(3) 0.252(6) 0.015(3) -0.062(4) -0.097(3)
N1 0.0518(9) 0.0570(10) 0.0465(9) 0.0069(8) -0.0162(7) -0.0228(8)
N2 0.0473(9) 0.0575(10) 0.0437(9) 0.0004(8) -0.0152(7) -0.0173(8)
O1 0.0993(13) 0.0948(13) 0.0727(11) 0.0399(10) -0.0488(10) -0.0505(10)
O2 0.0539(9) 0.0601(9) 0.0748(10) -0.0058(7) -0.0072(7) -0.0250(8)
O3 0.0873(14) 0.157(2) 0.0968(15) 0.0142(14) -0.0022(12) -0.0863(16)
O4 0.133(2) 0.1112(18) 0.165(2) 0.0027(15) -0.0126(17) -0.1002(19)

loop_
_atom_type_symbol
_atom_type_description
_atom_type_scat_dispersion_real
_atom_type_scat_dispersion_imag
_atom_type_scat_source
C C 0.0033 0.0016 'International Tables Vol C Tables 4.2.6.8 and 6.1.1.4'
H H 0.0000 0.0000 'International Tables Vol C Tables 4.2.6.8 and 6.1.1.4'
N N 0.0061 0.0033 'International Tables Vol C Tables 4.2.6.8 and 6.1.1.4'
O O 0.0106 0.0060 'International Tables Vol C Tables 4.2.6.8 and 6.1.1.4'
S S 0.1246 0.1234 'International Tables Vol C Tables 4.2.6.8 and 6.1.1.4'

loop_
_geom_angle_atom_site_label_1
_geom_angle_atom_site_label_2
_geom_angle_atom_site_label_3
_geom_angle
C1 S1 C3 89.45(9)
N1 C1 N2 127.00(18)
N1 C1 S1 115.35(14)
N2 C1 S1 117.64(14)
C3 C2 N1 114.89(17)
C3 C2 C11 127.01(18)
N1 C2 C11 118.08(18)
C2 C3 C15 132.31(18)
C2 C3 S1 109.68(14)
C15 C3 S1 118.01(14)
N2 C4 C5 121.83(19)
N2 C4 H4 119.1
C5 C4 H4 119.1
C6 C5 C10 118.15(19)
C6 C5 C4 121.68(19)
C10 C5 C4 120.2(2)
O1 C6 C7 118.3(2)
O1 C6 C5 122.07(18)
C7 C6 C5 119.6(2)
C8 C7 C6 120.2(2)
C8 C7 H7 119.9
C6 C7 H7 119.9
C9 C8 C7 121.2(2)
C9 C8 H8 119.4
C7 C8 H8 119.4
C8 C9 C10 119.1(2)
C8 C9 H9 120.4
C10 C9 H9 120.4
C9 C10 C5 121.7(2)
C9 C10 H10 119.2
C5 C10 H10 119.2
C12 C11 C2 109.8(2)
C12 C11 C13 110.4(3)
C2 C11 C13 108.1(2)
C12 C11 C14 107.2(2)
C2 C11 C14 111.3(2)
C13 C11 C14 110.0(2)
C11 C12 H12A 109.5
C11 C12 H12B 109.5
H12A C12 H12B 109.5
C11 C12 H12C 109.5
H12A C12 H12C 109.5
H12B C12 H12C 109.5
C11 C13 H13A 109.5
C11 C13 H13B 109.5
H13A C13 H13B 109.5
C11 C13 H13C 109.5
H13A C13 H13C 109.5
H13B C13 H13C 109.5
C11 C14 H14A 109.5
C11 C14 H14B 109.5
H14A C14 H14B 109.5
C11 C14 H14C 109.5
H14A C14 H14C 109.5
H14B C14 H14C 109.5
C16 C15 C3 112.66(16)
C16 C15 H15A 109.1
C3 C15 H15A 109.1
C16 C15 H15B 109.1
C3 C15 H15B 109.1
H15A C15 H15B 107.8
C21 C16 C17 118.45(19)
C21 C16 C15 121.81(19)
C17 C16 C15 119.72(19)
O2 C17 C16 115.65(18)
O2 C17 C18 123.3(2)
C16 C17 C18 121.0(2)
C19 C18 C17 119.6(2)
C19 C18 H18 120.2
C17 C18 H18 120.2
O3 C19 C18 124.1(3)
O3 C19 C20 115.6(3)
C18 C19 C20 120.3(2)
O4 C20 C21 124.6(3)
O4 C20 C19 115.9(2)
C21 C20 C19 119.4(2)
C20 C21 C16 121.2(2)
C20 C21 H21 119.4
C16 C21 H21 119.4
O2 C22 H22A 109.5
O2 C22 H22B 109.5
H22A C22 H22B 109.5
O2 C22 H22C 109.5
H22A C22 H22C 109.5
H22B C22 H22C 109.5
O3 C23 H23A 109.5
O3 C23 H23B 109.5
H23A C23 H23B 109.5
O3 C23 H23C 109.5
H23A C23 H23C 109.5
H23B C23 H23C 109.5
O4 C24 H24A 109.5
O4 C24 H24B 109.5
H24A C24 H24B 109.5
O4 C24 H24C 109.5
H24A C24 H24C 109.5
H24B C24 H24C 109.5
C1 N1 C2 110.61(17)
C4 N2 C1 119.30(17)
C6 O1 H1 109.5
C17 O2 C22 118.54(18)
C19 O3 C23 117.8(3)
C24 O4 C20 119.8(3)

loop_
_geom_bond_atom_site_label_1
_geom_bond_atom_site_label_2
_geom_bond_distance
S1 C1 1.709(2)
S1 C3 1.7184(19)
C1 N1 1.297(2)
C1 N2 1.400(2)
C2 C3 1.363(3)
C2 N1 1.382(2)
C2 C11 1.525(3)
C3 C15 1.509(3)
C4 N2 1.280(3)
C4 C5 1.446(3)
C4 H4 0.9300
C5 C6 1.396(3)
C5 C10 1.397(3)
C6 O1 1.349(3)
C6 C7 1.389(3)
C7 C8 1.367(3)
C7 H7 0.9300
C8 C9 1.367(4)
C8 H8 0.9300
C9 C10 1.367(3)
C9 H9 0.9300
C10 H10 0.9300
C11 C12 1.517(4)
C11 C13 1.529(4)
C11 C14 1.532(4)
C12 H12A 0.9600
C12 H12B 0.9600
C12 H12C 0.9600
C13 H13A 0.9600
C13 H13B 0.9600
C13 H13C 0.9600
C14 H14A 0.9600
C14 H14B 0.9600
C14 H14C 0.9600
C15 C16 1.507(3)
C15 H15A 0.9700
C15 H15B 0.9700
C16 C21 1.384(3)
C16 C17 1.385(3)
C17 O2 1.373(3)
C17 C18 1.388(3)
C18 C19 1.375(3)
C18 H18 0.9300
C19 O3 1.365(3)
C19 C20 1.386(4)
C20 O4 1.367(3)
C20 C21 1.384(3)
C21 H21 0.9300
C22 O2 1.413(3)
C22 H22A 0.9600
C22 H22B 0.9600
C22 H22C 0.9600
C23 O3 1.416(4)
C23 H23A 0.9600
C23 H23B 0.9600
C23 H23C 0.9600
C24 O4 1.341(5)
C24 H24A 0.9600
C24 H24B 0.9600
C24 H24C 0.9600
O1 H1 0.8200

loop_
_geom_hbond_atom_site_label_D
_geom_hbond_atom_site_label_H
_geom_hbond_atom_site_label_A
_geom_hbond_distance_DH
_geom_hbond_distance_HA
_geom_hbond_distance_DA
_geom_hbond_angle_DHA
O1 H1 N2 0.82 1.89 2.612(2) 146.5

loop_
_geom_torsion_atom_site_label_1
_geom_torsion_atom_site_label_2
_geom_torsion_atom_site_label_3
_geom_torsion_atom_site_label_4
_geom_torsion
C3 S1 C1 N1 -1.29(16)
C3 S1 C1 N2 177.33(15)
N1 C2 C3 C15 179.01(18)
C11 C2 C3 C15 0.7(4)
N1 C2 C3 S1 -1.1(2)
C11 C2 C3 S1 -179.50(18)
C1 S1 C3 C2 1.31(15)
C1 S1 C3 C15 -178.82(15)
N2 C4 C5 C6 -3.6(3)
N2 C4 C5 C10 176.90(19)
C10 C5 C6 O1 -178.0(2)
C4 C5 C6 O1 2.4(3)
C10 C5 C6 C7 1.3(3)
C4 C5 C6 C7 -178.2(2)
O1 C6 C7 C8 178.1(2)
C5 C6 C7 C8 -1.3(4)
C6 C7 C8 C9 0.1(4)
C7 C8 C9 C10 1.0(4)
C8 C9 C10 C5 -0.9(4)
C6 C5 C10 C9 -0.2(3)
C4 C5 C10 C9 179.3(2)
C3 C2 C11 C12 -165.6(3)
N1 C2 C11 C12 16.0(3)
C3 C2 C11 C13 73.8(3)
N1 C2 C11 C13 -104.5(3)
C3 C2 C11 C14 -47.1(3)
N1 C2 C11 C14 134.6(2)
C2 C3 C15 C16 -150.2(2)
S1 C3 C15 C16 30.0(2)
C3 C15 C16 C21 -105.3(2)
C3 C15 C16 C17 73.2(2)
C21 C16 C17 O2 -179.37(18)
C15 C16 C17 O2 2.1(3)
C21 C16 C17 C18 2.1(3)
C15 C16 C17 C18 -176.49(18)
O2 C17 C18 C19 179.9(2)
C16 C17 C18 C19 -1.7(3)
C17 C18 C19 O3 179.6(2)
C17 C18 C19 C20 -0.4(4)
O3 C19 C20 O4 1.3(4)
C18 C19 C20 O4 -178.8(2)
O3 C19 C20 C21 -178.0(2)
C18 C19 C20 C21 2.0(4)
O4 C20 C21 C16 179.3(3)
C19 C20 C21 C16 -1.6(4)
C17 C16 C21 C20 -0.4(3)
C15 C16 C21 C20 178.1(2)
N2 C1 N1 C2 -177.61(18)
S1 C1 N1 C2 0.9(2)
C3 C2 N1 C1 0.2(2)
C11 C2 N1 C1 178.72(19)
C5 C4 N2 C1 178.90(17)
N1 C1 N2 C4 12.8(3)
S1 C1 N2 C4 -165.62(15)
C16 C17 O2 C22 168.02(19)
C18 C17 O2 C22 -13.5(3)
C18 C19 O3 C23 -9.7(4)
C20 C19 O3 C23 170.2(3)
C21 C20 O4 C24 -4.7(5)
C19 C20 O4 C24 176.1(3)

loop_
_cod_related_entry_id
_cod_related_entry_database
_cod_related_entry_code
1 ChemSpider 30655421
